data_7126482
loop_
_publ_author_name
'Funnell, Nicholas P.'
'Bull, Craig L.'
'Ridley, Christopher J.'
'Parsons, Simon'
'Tellam, James P.'

_publ_section_title
;
 Alloxan under pressure-squeezing an extremely dense molecular crystal
 structure.
;
_journal_issue 47
_journal_name_full 'Chemical communications (Cambridge, England)'
_journal_page_first 6428
_journal_page_last 6431
_journal_paper_doi 10.1039/d0cc02418j
_journal_volume 56
_journal_year 2020
_chemical_compound_source Sigma-Aldrich
_chemical_formula_moiety 'C4 O4 N2 H1.50 D0.50'
_chemical_formula_structural 'C4 O4 N2 H1.50 D0.50'
_chemical_formula_sum 'C4 H1.5 D0.5 N2 O4'
_chemical_formula_weight 142.58
_chemical_name_common alloxan
_chemical_name_systematic pyrimidine-2,4,5,6-tetraone
_space_group_crystal_system tetragonal
_space_group_IT_number 92
_space_group_name_Hall 'P 4abw 2nw'
_space_group_name_H-M_alt 'P 41 21 2'
_symmetry_Int_Tables_number 92
_symmetry_space_group_name_Hall 'P 4abw 2nw'
_symmetry_space_group_name_H-M 'P 41 21 2'
_audit_update_record
;
2020-04-03 deposited with the CCDC.	2020-05-01 downloaded from the CCDC.
;
_cell_angle_alpha 90
_cell_angle_beta 90
_cell_angle_gamma 90
_cell_formula_units_Z 4
_cell_length_a 5.5604(12)
_cell_length_b 5.5604(12)
_cell_length_c 13.245(4)
_cell_measurement_pressure 5.23993
_cell_measurement_temperature 293.00000
_cell_volume 409.51(18)
_diffrn_ambient_temperature 293.00000
_diffrn_detector 'ZnS scintillator'
_diffrn_detector_type custom
_diffrn_measurement_device_type 'PEARL diffractometer'
_diffrn_radiation_monochromator none
_diffrn_radiation_type Neutron
_diffrn_source 'Pulsed neutron source'
_diffrn_source_target W
_exptl_absorpt_correction_type empirical
_exptl_absorpt_process_details
;
Calculated using MANTID routines.
;
_exptl_crystal_colour yellow
_exptl_crystal_density_diffrn 2.312
_pd_char_colour yellow
_pd_instr_dist_spec/detc 800
_pd_instr_dist_src/spec 12800
_pd_instr_location 'ISIS Neutron Facility. Rutherford Appleton Laboratory'
_pd_meas_2theta_fixed 90
_pd_meas_scan_method Time-of-flight
_pd_proc_info_data_reduction
;
Data reduction performed using Mantid
;
_pd_proc_ls_background_function 'Chebychev polynomial'
_pd_proc_ls_pref_orient_corr
;
No requirement for preferred orientation correction
;
_pd_proc_ls_prof_R_factor 2.41274
_pd_proc_ls_prof_wR_expected 2.45134
_pd_proc_ls_prof_wR_factor 2.49403
_pd_spec_mounting 'TiZr Capsule'
_pd_spec_mount_mode transmission
_refine_ls_extinction_method none
_refine_ls_goodness_of_fit_all 1.01741
_refine_ls_matrix_type sparse
_refine_ls_number_parameters 40
_refine_ls_R_I_factor 1.82540
_refine_ls_shift/su_max <0.01
_refine_ls_weighting_scheme sigma
_cod_data_source_file d0cc02418j3.cif
_cod_data_source_block Alloxan_5p24GPa
_cod_depositor_comments
;
The following automatic conversions were performed:

data item '_space_group_crystal_system' value 'Tetragonal' was
changed to 'tetragonal' in accordance with the
/home/data/users/saulius/crontab/automatic-downloads/rss-feeds/RSC/lib/dictionaries/cif_core.dic
dictionary named 'cif_core.dic' version 2.4.2 last updated on
2011-04-26.

Automatic conversion script
Id: cif_fix_values 7556 2019-12-06 15:28:31Z antanas 

 Adding full bibliography for 7126474--7126482.cif.
;
_cod_original_cell_volume 409.5(2)
_cod_original_sg_symbol_H-M P41212
_cod_original_formula_sum 'C4 O4 N2 H1.50 D0.50'
_cod_database_code 7126482
_pr_proc_ls_profile_function
;
Voigt function convoluted with a back-to-back double exponential.
;

loop_
_symmetry_equiv_pos_as_xyz
'x, y, z '
'-x+1/2, y+1/2, -z+1/4 '
'-y, -x, -z+1/2 '
'-y+1/2, x+1/2, z+1/4 '
'y, x, -z '
'y+1/2, -x+1/2, z-1/4 '
'-x, -y, z+1/2 '
'x+1/2, -y+1/2, -z-1/4 '

loop_
_atom_site_label
_atom_site_type_symbol
_atom_site_fract_x
_atom_site_fract_y
_atom_site_fract_z
_atom_site_occupancy
_atom_site_symmetry_multiplicity
_atom_site_adp_type
_atom_site_B_iso_or_equiv
H1 H 0.1723(13) -0.2427(13) -0.1049(5) 0.748(6) 8 Biso 0.36426
D1 D 0.1708(13) -0.2277(13) -0.1008(5) 0.252(6) 8 Biso 0.36426
N1 N 0.1556(11) -0.0734(11) -0.0579(3) 1 8 Biso 0.24284
C1 C -0.0500(11) -0.0500(11) 0.000 1 4 Biso 0.32639
C2 C 0.3403(12) 0.0875(12) -0.0639(3) 1 8 Biso 0.32639
C3 C 0.3130(11) 0.3130(11) 0.000 1 4 Biso 0.32639
O1 O -0.2059(11) -0.2059(11) 0.000 1 4 Biso 0.489585
O2 O 0.5154(14) 0.0528(14) -0.1170(6) 1 8 Biso 0.489585
O3 O 0.4648(11) 0.4648(11) 0.000 1 4 Biso 0.489585

loop_
_geom_angle_atom_site_label_1
_geom_angle_atom_site_label_2
_geom_angle_atom_site_label_3
_geom_angle
_geom_angle_site_symmetry_1
_geom_angle_site_symmetry_2
_geom_angle_site_symmetry_3
_geom_angle_publ_flag
C(1) N(1) C(2) 126.4(5) . . . no
O(1) C(1) N(1) 121.2(5) . . . no
O(1) C(1) N(1) 121.2(5) . . . no
N(1) C(1) N(1) 117.6(6) . . . no
O(2) C(2) N(1) 122.2(6) . . . no
O(2) C(2) C(3) 122.2(7) . . . no
N(1) C(2) C(3) 115.7(5) . . . no
O(3) C(3) C(2) 120.8(5) . . . no
O(3) C(3) C(2) 120.8(5) . . . no
C(2) C(3) C(2) 118.3(5) . . . no
C(1) N(1) H(1) 116.8(6) . . . no
C(1) N(1) D(1) 116.8(7) . . . no
C(2) N(1) H(1) 116.8(6) . . . no
C(2) N(1) D(1) 116.8(7) . . . no

loop_
_geom_bond_atom_site_label_1
_geom_bond_atom_site_label_2
_geom_bond_distance
_geom_bond_site_symmetry_1
_geom_bond_site_symmetry_2
_geom_bond_publ_flag
O(1) C(1) 1.226(9) . . no
O(2) C(2) 1.217(10) . . no
O(3) C(3) 1.194(9) . . no
N(1) C(1) 1.383(8) . . no
N(1) C(2) 1.364(9) . . no
C(2) C(3) 1.520(8) . . no
N(1) H(1) 1.132(9) . . no
N(1) D(1) 1.033(9) . . no

loop_
_geom_torsion_atom_site_label_1
_geom_torsion_atom_site_label_2
_geom_torsion_atom_site_label_3
_geom_torsion_atom_site_label_4
_geom_torsion
_geom_torsion_site_symmetry_1
_geom_torsion_site_symmetry_2
_geom_torsion_site_symmetry_3
_geom_torsion_site_symmetry_4
_geom_torsion_publ_flag
C(2) N(1) C(1) O(1) 180.0(5) . . . . no
C(2) N(1) C(1) N(1) 0.0(7) . . . . no
C(1) N(1) C(2) O(2) 180.0(6) . . . . no
C(1) N(1) C(2) C(3) 0.0(8) . . . . no
O(2) C(2) C(3) O(3) 0.0(8) . . . . no
O(2) C(2) C(3) C(2) 180.0(6) . . . . no
N(1) C(2) C(3) O(3) 180.0(5) . . . . no
N(1) C(2) C(3) C(2) 0.0(6) . . . . no
H(1) N(1) C(1) O(1) 0.0(8) . . . . no
H(1) N(1) C(1) N(1) 180.0(6) . . . . no
H(1) N(1) C(2) O(2) 0.1(10) . . . . no
H(1) N(1) C(2) C(3) 180.0(6) . . . . no
